data_7160862
loop_
_publ_author_name
'Arteaga-Vinza, Mercy Elena'
'Blasco, Salvador'
'Clares, Maria Paz'
'Albelda, M. Teresa'
'Frias, Juan Carlos'
'Bernat-Just, Luc\'ia'
'Ta, Phuong Linh'
'L\'opez-Castellano, Alicia'
'Sessler, Jonathan L.'
'Garc\'ia-Espa\~na, Enrique'

_publ_section_title
;
 Self-Assembly of Azamacrocyclic Ligands into Vesicular Structures: From
 Design to Functional Properties and Applications.
;
_journal_name_full 'Organic &amp; Biomolecular Chemistry'
_journal_paper_doi 10.1039/D5OB01736J
_journal_year 2025
_chemical_formula_moiety 'C21 H39 Cu N5, 2(Cl O4)'
_chemical_formula_sum 'C21 H39 Cl2 Cu N5 O8'
_chemical_formula_weight 624.01
_space_group_crystal_system monoclinic
_space_group_IT_number 14
_space_group_name_Hall '-P 2ybc'
_space_group_name_H-M_alt 'P 1 21/c 1'
_atom_sites_solution_hydrogens geom
_audit_creation_date 2023-05-25
_audit_creation_method
;
Olex2 1.5
(compiled 2023.03.06 svn.rbb2c185 for OlexSys, GUI svn.r6748)
;
_audit_update_record
;
2024-09-20 deposited with the CCDC.	2025-11-18 downloaded from the CCDC.
;
_cell_angle_alpha 90
_cell_angle_beta 97.900(9)
_cell_angle_gamma 90
_cell_formula_units_Z 4
_cell_length_a 20.919(5)
_cell_length_b 8.778(3)
_cell_length_c 14.947(4)
_cell_measurement_reflns_used 6463
_cell_measurement_temperature 120(1)
_cell_measurement_theta_max 29.528
_cell_measurement_theta_min 2.751
_cell_volume 2718.6(13)
_computing_cell_refinement 'SAINT V8.38A (Bruker, 2018)'
_computing_data_reduction 'SAINT V8.38A (Bruker, 2018)'
_computing_molecular_graphics 'Olex2 1.5 (Dolomanov et al., 2009)'
_computing_publication_material 'Olex2 1.5 (Dolomanov et al., 2009)'
_computing_structure_refinement 'SHELXL 2018/3 (Sheldrick, 2015)'
_computing_structure_solution 'SHELXT 2014/5 (Sheldrick, 2014)'
_diffrn_ambient_temperature 120(1)
_diffrn_measured_fraction_theta_full 0.999
_diffrn_measured_fraction_theta_max 0.997
_diffrn_measurement_device_type 'Bruker APEX-II CCD'
_diffrn_measurement_method '\f and \w scans'
_diffrn_radiation_type MoK\a
_diffrn_radiation_wavelength 0.71073
_diffrn_reflns_av_R_equivalents 0.1042
_diffrn_reflns_av_unetI/netI 0.0575
_diffrn_reflns_Laue_measured_fraction_full 0.999
_diffrn_reflns_Laue_measured_fraction_max 0.997
_diffrn_reflns_limit_h_max 29
_diffrn_reflns_limit_h_min -29
_diffrn_reflns_limit_k_max 12
_diffrn_reflns_limit_k_min -12
_diffrn_reflns_limit_l_max 21
_diffrn_reflns_limit_l_min -21
_diffrn_reflns_number 58548
_diffrn_reflns_point_group_measured_fraction_full 0.999
_diffrn_reflns_point_group_measured_fraction_max 0.997
_diffrn_reflns_theta_full 25.242
_diffrn_reflns_theta_max 30.526
_diffrn_reflns_theta_min 2.520
_diffrn_source_current 1.4
_diffrn_source_power 0.07
_diffrn_source_voltage 50.0
_diffrn_standards_number 0
_exptl_absorpt_coefficient_mu 1.053
_exptl_absorpt_correction_T_max 0.7461
_exptl_absorpt_correction_T_min 0.5437
_exptl_absorpt_correction_type multi-scan
_exptl_absorpt_process_details
;
SADABS-2016/2 (Bruker,2016) was used for absorption correction.
wR2(int) was 0.1508 before and 0.0646 after correction.
The Ratio of minimum to maximum transmission is 0.7287.
The \l/2 correction factor is Not present.
;
_exptl_crystal_colour 'clear light blue'
_exptl_crystal_colour_lustre clear
_exptl_crystal_colour_modifier light
_exptl_crystal_colour_primary blue
_exptl_crystal_density_diffrn 1.525
_exptl_crystal_description plate
_exptl_crystal_F_000 1308
_exptl_crystal_recrystallization_method
'water solution of pytren-C8 with 1 eq of Cu(ClO4)2 solution. Then vapour diffussion of ethanol.'
_exptl_crystal_size_max 0.138
_exptl_crystal_size_mid 0.104
_exptl_crystal_size_min 0.051
_refine_diff_density_max 1.138
_refine_diff_density_min -0.742
_refine_diff_density_rms 0.102
_refine_ls_extinction_method none
_refine_ls_goodness_of_fit_ref 1.028
_refine_ls_hydrogen_treatment constr
_refine_ls_matrix_type full
_refine_ls_number_parameters 365
_refine_ls_number_reflns 8299
_refine_ls_number_restraints 1
_refine_ls_restrained_S_all 1.029
_refine_ls_R_factor_all 0.1138
_refine_ls_R_factor_gt 0.0706
_refine_ls_shift/su_max 0.001
_refine_ls_shift/su_mean 0.000
_refine_ls_structure_factor_coef Fsqd
_refine_ls_weighting_details 'w=1/[\s^2^(Fo^2^)+(0.0746P)^2^+5.4781P] where P=(Fo^2^+2Fc^2^)/3'
_refine_ls_weighting_scheme calc
_refine_ls_wR_factor_gt 0.1661
_refine_ls_wR_factor_ref 0.1911
_reflns_Friedel_coverage 0.000
_reflns_number_gt 5311
_reflns_number_total 8299
_reflns_threshold_expression 'I > 2\s(I)'
_cod_data_source_file d5ob01736j2.cif
_cod_data_source_block sb18_0ma
_cod_original_cell_volume 2718.7(12)
_cod_database_code 7160862
_shelx_shelxl_version_number 2018/3
_shelx_space_group_comment
;
The symmetry employed for this shelxl refinement is uniquely defined
by the following loop, which should always be used as a source of
symmetry information in preference to the above space-group names.
They are only intended as comments.
;
_shelx_estimated_absorpt_t_max 0.948
_shelx_estimated_absorpt_t_min 0.868
_olex2_refinement_description
;
1. Fixed Uiso
 At 1.2 times of:
  All C(H) groups, All C(H,H) groups, All C(H,H,H,H) groups, All N(H) groups
 At 1.5 times of:
  All C(H,H,H) groups
2. Restrained distances
 C21A-C20 \\sim C21-C20
 with sigma of 0.02
3. Others
 Sof(H19C)=Sof(H19D)=Sof(H16C)=Sof(H16D)=Sof(C18)=Sof(H18A)=Sof(H18B)=
 Sof(C17A)=Sof(H17C)=Sof(H17D)=1-FVAR(1)
 Sof(H19A)=Sof(H19B)=Sof(H16A)=Sof(H16B)=Sof(C17)=Sof(H17A)=Sof(H17B)=
 Sof(C18A)=Sof(H18C)=Sof(H18D)=FVAR(1)
 Sof(H20C)=Sof(H20D)=Sof(C21A)=Sof(H21D)=Sof(H21E)=Sof(H21F)=1-FVAR(2)
 Sof(H20A)=Sof(H20B)=Sof(C21)=Sof(H21A)=Sof(H21B)=Sof(H21C)=FVAR(2)
4.a Ternary CH refined with riding coordinates:
 N5(H5), N4(H4), N2(H2)
4.b Secondary CH2 refined with riding coordinates:
 C20(H20C,H20D), C20(H20A,H20B), C19(H19A,H19B), C19(H19C,H19D), C12(H12A,
 H12B), C15(H15A,H15B), C14(H14A,H14B), C3(H3A,H3B), C1(H1A,H1B), C4(H4A,H4B),
 C2(H2A,H2B), C6(H6A,H6B), C13(H13A,H13B), C5(H5A,H5B), C16(H16A,H16B),
 C16(H16C,H16D), C17(H17A,H17B), C18(H18A,H18B), C17A(H17C,H17D), C18A(H18C,
 H18D)
4.c Aromatic/amide H refined with riding coordinates:
 C8(H8), C10(H10), C9(H9)
4.d Idealised Me refined as rotating group:
 C21(H21A,H21B,H21C), C21A(H21D,H21E,H21F)
;
_olex2_date_sample_data_collection 2020-01-29
_olex2_date_sample_submission 2020-01-29
_olex2_submission_original_sample_id sb18_cuc8
_olex2_submission_special_instructions 'No special instructions were received'

loop_
_space_group_symop_operation_xyz
'x, y, z'
'-x, y+1/2, -z+1/2'
'-x, -y, -z'
'x, -y-1/2, z-1/2'

loop_
_atom_site_label
_atom_site_type_symbol
_atom_site_fract_x
_atom_site_fract_y
_atom_site_fract_z
_atom_site_U_iso_or_equiv
_atom_site_adp_type
_atom_site_occupancy
_atom_site_site_symmetry_order
_atom_site_calc_flag
_atom_site_refinement_flags_posn
_atom_site_refinement_flags_adp
_atom_site_refinement_flags_occupancy
_atom_site_disorder_assembly
_atom_site_disorder_group
Cu1 Cu 0.30996(2) 0.50618(5) 0.76428(3) 0.02880(13) Uani 1 1 d . . . . .
C20 C 0.0107(4) 0.3471(10) 0.1611(5) 0.104(3) Uani 1 1 d D . . . .
H20C H 0.052553 0.302588 0.150725 0.125 Uiso 0.408(14) 1 calc R U P A 2
H20D H -0.023254 0.269093 0.146332 0.125 Uiso 0.408(14) 1 calc R U P A 2
H20A H 0.044518 0.408090 0.137412 0.125 Uiso 0.592(14) 1 calc R U P A 1
H20B H 0.026515 0.240714 0.163611 0.125 Uiso 0.592(14) 1 calc R U P A 1
C8 C 0.4841(2) 0.3072(5) 0.8671(3) 0.0449(10) Uani 1 1 d . . . . .
H8 H 0.499396 0.206102 0.877954 0.054 Uiso 1 1 calc R U . . .
C19 C 0.0137(4) 0.3946(10) 0.2574(5) 0.099(3) Uani 1 1 d . . . . .
H19A H -0.029705 0.437529 0.260828 0.118 Uiso 0.326(12) 1 calc R U P B 1
H19B H 0.043306 0.483025 0.262797 0.118 Uiso 0.326(12) 1 calc R U P B 1
H19C H -0.000488 0.502177 0.257927 0.118 Uiso 0.674(12) 1 calc R U P B 2
H19D H -0.018631 0.333507 0.284329 0.118 Uiso 0.674(12) 1 calc R U P B 2
N5 N 0.22023(17) 0.5438(4) 0.7020(2) 0.0386(8) Uani 1 1 d . . . . .
H5 H 0.214331 0.656742 0.698411 0.046 Uiso 1 1 calc R U . . .
O21 O 0.1783(2) 0.8741(4) 0.7128(3) 0.0792(13) Uani 1 1 d . . . . .
O24 O 0.1869(2) 1.1253(4) 0.6671(4) 0.0909(16) Uani 1 1 d . . . . .
O23 O 0.1756(2) 0.9297(8) 0.5627(3) 0.113(2) Uani 1 1 d . . . . .
C12 C 0.1957(2) 0.5292(5) 0.8602(3) 0.0403(9) Uani 1 1 d . . . . .
H12A H 0.182888 0.635918 0.869443 0.048 Uiso 1 1 calc R U . . .
H12B H 0.172250 0.463443 0.898523 0.048 Uiso 1 1 calc R U . . .
C10 C 0.5011(2) 0.5775(6) 0.8765(3) 0.0464(11) Uani 1 1 d . . . . .
H10 H 0.528458 0.661967 0.893593 0.056 Uiso 1 1 calc R U . . .
C9 C 0.5234(2) 0.4297(7) 0.8901(3) 0.0528(12) Uani 1 1 d . . . . .
H9 H 0.566860 0.412966 0.915920 0.063 Uiso 1 1 calc R U . . .
Cl1 Cl 0.39826(5) 0.47281(11) 0.58146(6) 0.0350(2) Uani 1 1 d . . . . .
Cl2 Cl 0.20348(6) 0.97446(10) 0.65010(7) 0.0420(2) Uani 1 1 d . . . . .
C21 C -0.0439(5) 0.3482(19) 0.0890(7) 0.102(6) Uani 0.592(14) 1 d D . P A 1
H21A H -0.079021 0.286733 0.107098 0.153 Uiso 0.592(14) 1 calc R U P A 1
H21B H -0.030470 0.305439 0.033897 0.153 Uiso 0.592(14) 1 calc R U P A 1
H21C H -0.058753 0.453131 0.077473 0.153 Uiso 0.592(14) 1 calc R U P A 1
O12 O 0.45967(15) 0.4505(4) 0.6369(2) 0.0492(8) Uani 1 1 d . . . . .
N1 N 0.39941(16) 0.4780(3) 0.8136(2) 0.0298(6) Uani 1 1 d . . . . .
O11 O 0.35614(18) 0.3511(4) 0.5966(3) 0.0653(10) Uani 1 1 d . . . . .
O22 O 0.2705(2) 0.9642(4) 0.6593(2) 0.0629(10) Uani 1 1 d . . . . .
O13 O 0.4072(2) 0.4745(5) 0.4884(2) 0.0754(13) Uani 1 1 d . . . . .
O14 O 0.36987(17) 0.6124(4) 0.6044(2) 0.0620(10) Uani 1 1 d . . . . .
N3 N 0.26591(17) 0.5134(3) 0.8897(2) 0.0351(7) Uani 1 1 d . . . . .
N4 N 0.30799(17) 0.2668(3) 0.7849(2) 0.0367(7) Uani 1 1 d . . . . .
H4 H 0.282246 0.217955 0.731142 0.044 Uiso 1 1 calc R U . . .
N2 N 0.33393(18) 0.7353(3) 0.7952(2) 0.0379(8) Uani 1 1 d . . . . .
H2 H 0.317948 0.799987 0.741730 0.045 Uiso 1 1 calc R U . . .
C15 C 0.1382(2) 0.4937(6) 0.5628(3) 0.0474(11) Uani 1 1 d . . . . .
H15A H 0.123441 0.600943 0.561555 0.057 Uiso 1 1 calc R U . . .
H15B H 0.110259 0.433727 0.597926 0.057 Uiso 1 1 calc R U . . .
C14 C 0.2076(2) 0.4851(5) 0.6085(3) 0.0397(9) Uani 1 1 d . . . . .
H14A H 0.221490 0.377265 0.608900 0.048 Uiso 1 1 calc R U . . .
H14B H 0.234961 0.542526 0.571209 0.048 Uiso 1 1 calc R U . . .
C3 C 0.2956(2) 0.6479(5) 0.9369(3) 0.0412(9) Uani 1 1 d . . . . .
H3A H 0.339545 0.621921 0.966291 0.049 Uiso 1 1 calc R U . . .
H3B H 0.269776 0.679234 0.984591 0.049 Uiso 1 1 calc R U . . .
C11 C 0.4371(2) 0.5991(5) 0.8368(3) 0.0360(8) Uani 1 1 d . . . . .
C1 C 0.4054(2) 0.7500(4) 0.8147(3) 0.0419(10) Uani 1 1 d . . . . .
H1A H 0.416573 0.820442 0.866189 0.050 Uiso 1 1 calc R U . . .
H1B H 0.421965 0.794245 0.761462 0.050 Uiso 1 1 calc R U . . .
C4 C 0.2851(2) 0.3675(4) 0.9340(3) 0.0410(9) Uani 1 1 d . . . . .
H4A H 0.258600 0.348450 0.982926 0.049 Uiso 1 1 calc R U . . .
H4B H 0.330883 0.372729 0.961417 0.049 Uiso 1 1 calc R U . . .
C7 C 0.42195(19) 0.3346(4) 0.8280(3) 0.0352(8) Uani 1 1 d . . . . .
C2 C 0.2993(2) 0.7789(4) 0.8716(3) 0.0435(10) Uani 1 1 d . . . . .
H2A H 0.255002 0.812241 0.847656 0.052 Uiso 1 1 calc R U . . .
H2B H 0.321747 0.865823 0.904333 0.052 Uiso 1 1 calc R U . . .
C6 C 0.3750(2) 0.2118(4) 0.7930(3) 0.0428(10) Uani 1 1 d . . . . .
H6A H 0.384493 0.177360 0.733102 0.051 Uiso 1 1 calc R U . . .
H6B H 0.380342 0.123476 0.834537 0.051 Uiso 1 1 calc R U . . .
C13 C 0.1757(2) 0.4866(5) 0.7618(3) 0.0401(9) Uani 1 1 d . . . . .
H13A H 0.173216 0.374232 0.756627 0.048 Uiso 1 1 calc R U . . .
H13B H 0.132086 0.527945 0.741586 0.048 Uiso 1 1 calc R U . . .
C5 C 0.2760(2) 0.2372(4) 0.8660(3) 0.0426(10) Uani 1 1 d . . . . .
H5A H 0.293943 0.142578 0.895635 0.051 Uiso 1 1 calc R U . . .
H5B H 0.229320 0.220975 0.846939 0.051 Uiso 1 1 calc R U . . .
C16 C 0.1322(2) 0.4326(7) 0.4670(3) 0.0567(13) Uani 1 1 d . . . . .
H16A H 0.160660 0.343320 0.463458 0.068 Uiso 0.326(12) 1 calc R U P B 1
H16B H 0.143354 0.511841 0.424674 0.068 Uiso 0.326(12) 1 calc R U P B 1
H16C H 0.162408 0.491092 0.434745 0.068 Uiso 0.674(12) 1 calc R U P B 2
H16D H 0.147613 0.325837 0.470568 0.068 Uiso 0.674(12) 1 calc R U P B 2
C17 C 0.0496(8) 0.3800(19) 0.4424(11) 0.041(3) Uani 0.326(12) 1 d . . P B 1
H17A H 0.039600 0.305776 0.488375 0.049 Uiso 0.326(12) 1 calc R U P B 1
H17B H 0.022724 0.471505 0.447664 0.049 Uiso 0.326(12) 1 calc R U P B 1
C18 C 0.0717(4) 0.3833(10) 0.3143(5) 0.056(3) Uani 0.674(12) 1 d . . P B 2
H18A H 0.104342 0.445147 0.288631 0.067 Uiso 0.674(12) 1 calc R U P B 2
H18B H 0.086210 0.275886 0.314956 0.067 Uiso 0.674(12) 1 calc R U P B 2
C17A C 0.0703(4) 0.4340(12) 0.4117(6) 0.050(2) Uani 0.674(12) 1 d . . P B 2
H17C H 0.052532 0.538549 0.411280 0.060 Uiso 0.674(12) 1 calc R U P B 2
H17D H 0.040685 0.366355 0.439512 0.060 Uiso 0.674(12) 1 calc R U P B 2
C18A C 0.0307(10) 0.3100(19) 0.3483(10) 0.062(6) Uani 0.326(12) 1 d . . P B 1
H18C H -0.006979 0.244037 0.353917 0.074 Uiso 0.326(12) 1 calc R U P B 1
H18D H 0.066482 0.240370 0.339435 0.074 Uiso 0.326(12) 1 calc R U P B 1
C21A C -0.0032(9) 0.4764(19) 0.1056(11) 0.096(7) Uani 0.408(14) 1 d D . P A 2
H21D H -0.042154 0.526452 0.120973 0.143 Uiso 0.408(14) 1 calc R U P A 2
H21E H -0.010349 0.444878 0.042094 0.143 Uiso 0.408(14) 1 calc R U P A 2
H21F H 0.033144 0.547655 0.115152 0.143 Uiso 0.408(14) 1 calc R U P A 2

loop_
_atom_site_aniso_label
_atom_site_aniso_U_11
_atom_site_aniso_U_22
_atom_site_aniso_U_33
_atom_site_aniso_U_23
_atom_site_aniso_U_13
_atom_site_aniso_U_12
Cu1 0.0335(2) 0.0245(2) 0.0264(2) 0.00278(16) -0.00311(16) -0.00309(17)
C20 0.105(6) 0.097(6) 0.094(6) -0.028(5) -0.045(5) 0.015(5)
C8 0.049(3) 0.048(2) 0.037(2) 0.0102(19) 0.0022(19) 0.010(2)
C19 0.098(5) 0.111(6) 0.091(5) 0.009(5) 0.027(4) 0.056(5)
N5 0.0415(19) 0.0370(17) 0.0349(18) 0.0005(14) -0.0033(14) -0.0016(14)
O21 0.093(3) 0.049(2) 0.100(3) 0.033(2) 0.030(3) 0.014(2)
O24 0.077(3) 0.0347(18) 0.155(5) -0.012(2) -0.008(3) 0.0039(19)
O23 0.084(3) 0.202(6) 0.050(3) -0.028(3) -0.002(2) -0.048(4)
C12 0.049(2) 0.040(2) 0.032(2) -0.0041(16) 0.0066(17) -0.0069(18)
C10 0.045(2) 0.059(3) 0.034(2) 0.001(2) -0.0025(18) -0.021(2)
C9 0.045(3) 0.073(3) 0.038(2) 0.005(2) -0.0039(19) 0.009(2)
Cl1 0.0433(5) 0.0363(5) 0.0233(4) -0.0020(3) -0.0029(3) 0.0041(4)
Cl2 0.0655(7) 0.0277(4) 0.0303(5) 0.0011(3) -0.0022(4) -0.0017(4)
C21 0.050(6) 0.187(16) 0.063(7) -0.043(8) -0.016(5) 0.017(8)
O12 0.0439(17) 0.062(2) 0.0386(17) -0.0011(15) -0.0051(13) 0.0120(15)
N1 0.0397(17) 0.0249(14) 0.0235(14) 0.0028(11) -0.0008(12) -0.0047(12)
O11 0.061(2) 0.053(2) 0.078(3) 0.0163(19) -0.0083(19) -0.0125(17)
O22 0.088(3) 0.055(2) 0.0416(19) 0.0077(16) -0.0045(18) 0.0011(19)
O13 0.069(3) 0.129(4) 0.0280(17) 0.003(2) 0.0057(16) 0.019(2)
O14 0.063(2) 0.053(2) 0.063(2) -0.0174(17) -0.0207(18) 0.0206(17)
N3 0.0475(19) 0.0277(15) 0.0288(16) 0.0015(12) 0.0000(14) -0.0071(13)
N4 0.053(2) 0.0219(13) 0.0357(18) 0.0014(12) 0.0054(15) -0.0088(14)
N2 0.055(2) 0.0218(14) 0.0359(18) 0.0042(12) 0.0042(15) -0.0015(14)
C15 0.040(2) 0.063(3) 0.036(2) -0.010(2) -0.0061(17) 0.007(2)
C14 0.038(2) 0.047(2) 0.033(2) -0.0008(17) -0.0013(16) 0.0049(18)
C3 0.057(3) 0.0337(19) 0.032(2) -0.0058(16) 0.0026(18) -0.0074(18)
C11 0.045(2) 0.0377(19) 0.0243(18) -0.0026(15) 0.0022(16) -0.0121(17)
C1 0.050(2) 0.0282(18) 0.047(2) 0.0013(17) 0.0053(19) -0.0142(17)
C4 0.058(3) 0.0320(19) 0.033(2) 0.0094(16) 0.0070(18) -0.0057(18)
C7 0.040(2) 0.0358(19) 0.0295(19) 0.0084(15) 0.0031(16) 0.0058(16)
C2 0.059(3) 0.0251(17) 0.047(3) -0.0047(16) 0.010(2) -0.0044(17)
C6 0.059(3) 0.0256(17) 0.045(2) 0.0051(16) 0.009(2) 0.0063(17)
C13 0.037(2) 0.043(2) 0.040(2) -0.0024(17) 0.0039(17) -0.0052(17)
C5 0.061(3) 0.0252(17) 0.043(2) 0.0055(16) 0.013(2) -0.0087(17)
C16 0.057(3) 0.069(3) 0.039(2) -0.011(2) -0.010(2) 0.023(3)
C17 0.030(7) 0.054(9) 0.037(8) -0.008(6) -0.003(6) 0.001(6)
C18 0.038(4) 0.076(6) 0.050(5) -0.020(4) -0.012(3) 0.014(4)
C17A 0.030(4) 0.064(5) 0.053(5) -0.022(4) -0.004(3) 0.005(3)
C18A 0.095(14) 0.054(9) 0.037(8) -0.013(7) 0.014(8) 0.006(9)
C21A 0.073(11) 0.142(19) 0.060(10) -0.017(11) -0.028(8) -0.005(11)

loop_
_atom_type_symbol
_atom_type_description
_atom_type_scat_dispersion_real
_atom_type_scat_dispersion_imag
_atom_type_scat_source
C C 0.0033 0.0016 'International Tables Vol C Tables 4.2.6.8 and 6.1.1.4'
H H 0.0000 0.0000 'International Tables Vol C Tables 4.2.6.8 and 6.1.1.4'
Cl Cl 0.1484 0.1585 'International Tables Vol C Tables 4.2.6.8 and 6.1.1.4'
Cu Cu 0.3201 1.2651 'International Tables Vol C Tables 4.2.6.8 and 6.1.1.4'
N N 0.0061 0.0033 'International Tables Vol C Tables 4.2.6.8 and 6.1.1.4'
O O 0.0106 0.0060 'International Tables Vol C Tables 4.2.6.8 and 6.1.1.4'

loop_
_exptl_crystal_face_index_h
_exptl_crystal_face_index_k
_exptl_crystal_face_index_l
_exptl_crystal_face_perp_dist
3.00 2.00 -3.00 0.0650
-2.00 0.00 1.00 0.0190
1.00 0.00 0.00 0.0100
-1.00 0.00 0.00 0.0270
1.00 0.00 2.00 0.0140
-1.00 -3.00 -2.00 0.0460
0.00 1.00 0.00 0.0520
1.00 0.00 -3.00 0.0610
-1.00 0.00 3.00 0.0110
1.00 -3.00 0.00 0.0400
-1.00 3.00 -2.00 0.0570

loop_
_geom_angle_atom_site_label_1
_geom_angle_atom_site_label_2
_geom_angle_atom_site_label_3
_geom_angle
_geom_angle_site_symmetry_1
_geom_angle_site_symmetry_3
_geom_angle_publ_flag
N5 Cu1 N3 85.15(14) . . ?
N5 Cu1 N4 101.21(14) . . ?
N5 Cu1 N2 97.13(14) . . ?
N1 Cu1 N5 174.30(14) . . ?
N1 Cu1 N3 100.12(13) . . ?
N1 Cu1 N4 81.67(13) . . ?
N1 Cu1 N2 81.35(13) . . ?
N4 Cu1 N3 83.48(12) . . ?
N2 Cu1 N3 84.29(12) . . ?
N2 Cu1 N4 156.96(14) . . ?
H20C C20 H20D 108.3 . . ?
H20A C20 H20B 105.8 . . ?
C19 C20 H20C 110.0 . . ?
C19 C20 H20D 110.0 . . ?
C19 C20 H20A 104.9 . . ?
C19 C20 H20B 104.9 . . ?
C21 C20 H20A 104.9 . . ?
C21 C20 H20B 104.9 . . ?
C21 C20 C19 129.5(8) . . ?
C21A C20 H20C 110.0 . . ?
C21A C20 H20D 110.0 . . ?
C21A C20 C19 108.7(10) . . ?
C9 C8 H8 121.0 . . ?
C9 C8 C7 118.1(4) . . ?
C7 C8 H8 121.0 . . ?
C20 C19 H19A 103.9 . . ?
C20 C19 H19B 103.9 . . ?
C20 C19 H19C 107.5 . . ?
C20 C19 H19D 107.5 . . ?
C20 C19 C18A 133.5(9) . . ?
H19A C19 H19B 105.4 . . ?
H19C C19 H19D 107.0 . . ?
C18 C19 C20 119.2(6) . . ?
C18 C19 H19C 107.5 . . ?
C18 C19 H19D 107.5 . . ?
C18A C19 H19A 103.9 . . ?
C18A C19 H19B 103.9 . . ?
Cu1 N5 H5 106.8 . . ?
C14 N5 Cu1 114.6(3) . . ?
C14 N5 H5 106.8 . . ?
C13 N5 Cu1 107.1(3) . . ?
C13 N5 H5 106.8 . . ?
C13 N5 C14 114.3(3) . . ?
H12A C12 H12B 107.7 . . ?
N3 C12 H12A 108.9 . . ?
N3 C12 H12B 108.9 . . ?
N3 C12 C13 113.3(3) . . ?
C13 C12 H12A 108.9 . . ?
C13 C12 H12B 108.9 . . ?
C9 C10 H10 120.9 . . ?
C9 C10 C11 118.2(4) . . ?
C11 C10 H10 120.9 . . ?
C8 C9 C10 121.4(4) . . ?
C8 C9 H9 119.3 . . ?
C10 C9 H9 119.3 . . ?
O11 Cl1 O12 109.2(2) . . ?
O11 Cl1 O13 109.3(3) . . ?
O11 Cl1 O14 108.6(3) . . ?
O13 Cl1 O12 109.6(2) . . ?
O14 Cl1 O12 110.3(2) . . ?
O14 Cl1 O13 109.9(2) . . ?
O24 Cl2 O21 109.8(3) . . ?
O24 Cl2 O23 110.5(4) . . ?
O23 Cl2 O21 106.9(3) . . ?
O22 Cl2 O21 110.5(2) . . ?
O22 Cl2 O24 108.3(2) . . ?
O22 Cl2 O23 110.8(3) . . ?
C20 C21 H21A 109.5 . . ?
C20 C21 H21B 109.5 . . ?
C20 C21 H21C 109.5 . . ?
H21A C21 H21B 109.5 . . ?
H21A C21 H21C 109.5 . . ?
H21B C21 H21C 109.5 . . ?
C11 N1 Cu1 120.1(3) . . ?
C11 N1 C7 121.2(4) . . ?
C7 N1 Cu1 118.6(3) . . ?
C12 N3 Cu1 105.3(2) . . ?
C3 N3 Cu1 103.5(2) . . ?
C3 N3 C12 113.8(3) . . ?
C3 N3 C4 114.3(3) . . ?
C4 N3 Cu1 103.8(3) . . ?
C4 N3 C12 114.4(3) . . ?
Cu1 N4 H4 109.1 . . ?
C6 N4 Cu1 107.4(2) . . ?
C6 N4 H4 109.1 . . ?
C6 N4 C5 113.9(3) . . ?
C5 N4 Cu1 108.1(2) . . ?
C5 N4 H4 109.1 . . ?
Cu1 N2 H2 108.9 . . ?
C1 N2 Cu1 109.1(2) . . ?
C1 N2 H2 108.9 . . ?
C2 N2 Cu1 106.7(2) . . ?
C2 N2 H2 108.9 . . ?
C2 N2 C1 114.2(3) . . ?
H15A C15 H15B 108.0 . . ?
C14 C15 H15A 109.5 . . ?
C14 C15 H15B 109.5 . . ?
C14 C15 C16 110.9(4) . . ?
C16 C15 H15A 109.5 . . ?
C16 C15 H15B 109.5 . . ?
N5 C14 C15 116.3(4) . . ?
N5 C14 H14A 108.2 . . ?
N5 C14 H14B 108.2 . . ?
C15 C14 H14A 108.2 . . ?
C15 C14 H14B 108.2 . . ?
H14A C14 H14B 107.4 . . ?
N3 C3 H3A 109.5 . . ?
N3 C3 H3B 109.5 . . ?
N3 C3 C2 110.8(3) . . ?
H3A C3 H3B 108.1 . . ?
C2 C3 H3A 109.5 . . ?
C2 C3 H3B 109.5 . . ?
C10 C11 C1 125.6(4) . . ?
N1 C11 C10 119.7(4) . . ?
N1 C11 C1 114.7(4) . . ?
N2 C1 C11 111.6(3) . . ?
N2 C1 H1A 109.3 . . ?
N2 C1 H1B 109.3 . . ?
C11 C1 H1A 109.3 . . ?
C11 C1 H1B 109.3 . . ?
H1A C1 H1B 108.0 . . ?
N3 C4 H4A 109.5 . . ?
N3 C4 H4B 109.5 . . ?
N3 C4 C5 110.6(3) . . ?
H4A C4 H4B 108.1 . . ?
C5 C4 H4A 109.5 . . ?
C5 C4 H4B 109.5 . . ?
C8 C7 C6 123.9(4) . . ?
N1 C7 C8 121.4(4) . . ?
N1 C7 C6 114.6(3) . . ?
N2 C2 C3 111.9(3) . . ?
N2 C2 H2A 109.2 . . ?
N2 C2 H2B 109.2 . . ?
C3 C2 H2A 109.2 . . ?
C3 C2 H2B 109.2 . . ?
H2A C2 H2B 107.9 . . ?
N4 C6 C7 111.2(3) . . ?
N4 C6 H6A 109.4 . . ?
N4 C6 H6B 109.4 . . ?
C7 C6 H6A 109.4 . . ?
C7 C6 H6B 109.4 . . ?
H6A C6 H6B 108.0 . . ?
N5 C13 C12 113.1(3) . . ?
N5 C13 H13A 109.0 . . ?
N5 C13 H13B 109.0 . . ?
C12 C13 H13A 109.0 . . ?
C12 C13 H13B 109.0 . . ?
H13A C13 H13B 107.8 . . ?
N4 C5 C4 112.6(3) . . ?
N4 C5 H5A 109.1 . . ?
N4 C5 H5B 109.1 . . ?
C4 C5 H5A 109.1 . . ?
C4 C5 H5B 109.1 . . ?
H5A C5 H5B 107.8 . . ?
C15 C16 H16A 111.0 . . ?
C15 C16 H16B 111.0 . . ?
C15 C16 H16C 107.5 . . ?
C15 C16 H16D 107.5 . . ?
C15 C16 C17 103.9(6) . . ?
H16A C16 H16B 109.0 . . ?
H16C C16 H16D 107.0 . . ?
C17 C16 H16A 111.0 . . ?
C17 C16 H16B 111.0 . . ?
C17A C16 C15 119.4(5) . . ?
C17A C16 H16C 107.5 . . ?
C17A C16 H16D 107.5 . . ?
C16 C17 H17A 108.6 . . ?
C16 C17 H17B 108.6 . . ?
H17A C17 H17B 107.6 . . ?
C18A C17 C16 114.5(12) . . ?
C18A C17 H17A 108.6 . . ?
C18A C17 H17B 108.6 . . ?
C19 C18 H18A 108.4 . . ?
C19 C18 H18B 108.4 . . ?
C19 C18 C17A 115.7(6) . . ?
H18A C18 H18B 107.4 . . ?
C17A C18 H18A 108.4 . . ?
C17A C18 H18B 108.4 . . ?
C16 C17A C18 114.3(6) . . ?
C16 C17A H17C 108.7 . . ?
C16 C17A H17D 108.7 . . ?
C18 C17A H17C 108.7 . . ?
C18 C17A H17D 108.7 . . ?
H17C C17A H17D 107.6 . . ?
C19 C18A H18C 105.4 . . ?
C19 C18A H18D 105.4 . . ?
C17 C18A C19 127.7(13) . . ?
C17 C18A H18C 105.4 . . ?
C17 C18A H18D 105.4 . . ?
H18C C18A H18D 106.0 . . ?
C20 C21A H21D 109.5 . . ?
C20 C21A H21E 109.5 . . ?
C20 C21A H21F 109.5 . . ?
H21D C21A H21E 109.5 . . ?
H21D C21A H21F 109.5 . . ?
H21E C21A H21F 109.5 . . ?

loop_
_geom_bond_atom_site_label_1
_geom_bond_atom_site_label_2
_geom_bond_distance
_geom_bond_site_symmetry_2
_geom_bond_publ_flag
Cu1 N5 2.005(3) . ?
Cu1 N1 1.930(3) . ?
Cu1 N3 2.200(3) . ?
Cu1 N4 2.125(3) . ?
Cu1 N2 2.108(3) . ?
C20 H20C 0.9900 . ?
C20 H20D 0.9900 . ?
C20 H20A 0.9900 . ?
C20 H20B 0.9900 . ?
C20 C19 1.492(10) . ?
C20 C21 1.458(10) . ?
C20 C21A 1.412(15) . ?
C8 H8 0.9500 . ?
C8 C9 1.368(7) . ?
C8 C7 1.371(6) . ?
C19 H19A 0.9900 . ?
C19 H19B 0.9900 . ?
C19 H19C 0.9900 . ?
C19 H19D 0.9900 . ?
C19 C18 1.388(9) . ?
C19 C18A 1.547(17) . ?
N5 H5 1.0000 . ?
N5 C14 1.480(5) . ?
N5 C13 1.465(6) . ?
O21 Cl2 1.438(4) . ?
O24 Cl2 1.401(4) . ?
O23 Cl2 1.411(4) . ?
C12 H12A 0.9900 . ?
C12 H12B 0.9900 . ?
C12 N3 1.480(6) . ?
C12 C13 1.519(6) . ?
C10 H10 0.9500 . ?
C10 C9 1.384(7) . ?
C10 C11 1.401(6) . ?
C9 H9 0.9500 . ?
Cl1 O12 1.443(3) . ?
Cl1 O11 1.423(4) . ?
Cl1 O13 1.429(4) . ?
Cl1 O14 1.424(3) . ?
Cl2 O22 1.393(4) . ?
C21 H21A 0.9800 . ?
C21 H21B 0.9800 . ?
C21 H21C 0.9800 . ?
N1 C11 1.340(5) . ?
N1 C7 1.351(5) . ?
N3 C3 1.468(5) . ?
N3 C4 1.472(5) . ?
N4 H4 1.0000 . ?
N4 C6 1.473(5) . ?
N4 C5 1.486(5) . ?
N2 H2 1.0000 . ?
N2 C1 1.488(5) . ?
N2 C2 1.485(5) . ?
C15 H15A 0.9900 . ?
C15 H15B 0.9900 . ?
C15 C14 1.518(6) . ?
C15 C16 1.518(6) . ?
C14 H14A 0.9900 . ?
C14 H14B 0.9900 . ?
C3 H3A 0.9900 . ?
C3 H3B 0.9900 . ?
C3 C2 1.517(6) . ?
C11 C1 1.498(6) . ?
C1 H1A 0.9900 . ?
C1 H1B 0.9900 . ?
C4 H4A 0.9900 . ?
C4 H4B 0.9900 . ?
C4 C5 1.525(6) . ?
C7 C6 1.503(6) . ?
C2 H2A 0.9900 . ?
C2 H2B 0.9900 . ?
C6 H6A 0.9900 . ?
C6 H6B 0.9900 . ?
C13 H13A 0.9900 . ?
C13 H13B 0.9900 . ?
C5 H5A 0.9900 . ?
C5 H5B 0.9900 . ?
C16 H16A 0.9900 . ?
C16 H16B 0.9900 . ?
C16 H16C 0.9900 . ?
C16 H16D 0.9900 . ?
C16 C17 1.777(17) . ?
C16 C17A 1.437(8) . ?
C17 H17A 0.9900 . ?
C17 H17B 0.9900 . ?
C17 C18A 1.54(2) . ?
C18 H18A 0.9900 . ?
C18 H18B 0.9900 . ?
C18 C17A 1.526(11) . ?
C17A H17C 0.9900 . ?
C17A H17D 0.9900 . ?
C18A H18C 0.9900 . ?
C18A H18D 0.9900 . ?
C21A H21D 0.9800 . ?
C21A H21E 0.9800 . ?
C21A H21F 0.9800 . ?

loop_
_geom_torsion_atom_site_label_1
_geom_torsion_atom_site_label_2
_geom_torsion_atom_site_label_3
_geom_torsion_atom_site_label_4
_geom_torsion
_geom_torsion_site_symmetry_1
_geom_torsion_site_symmetry_2
_geom_torsion_site_symmetry_3
_geom_torsion_site_symmetry_4
_geom_torsion_publ_flag
Cu1 N5 C14 C15 172.8(3) . . . . ?
Cu1 N5 C13 C12 43.3(4) . . . . ?
Cu1 N1 C11 C10 177.0(3) . . . . ?
Cu1 N1 C11 C1 -4.4(4) . . . . ?
Cu1 N1 C7 C8 -176.6(3) . . . . ?
Cu1 N1 C7 C6 6.8(5) . . . . ?
Cu1 N3 C3 C2 42.1(4) . . . . ?
Cu1 N3 C4 C5 -44.8(4) . . . . ?
Cu1 N4 C6 C7 27.0(4) . . . . ?
Cu1 N4 C5 C4 -28.9(4) . . . . ?
Cu1 N2 C1 C11 -18.8(4) . . . . ?
Cu1 N2 C2 C3 35.8(4) . . . . ?
C20 C19 C18 C17A -179.9(8) . . . . ?
C20 C19 C18A C17 161.9(13) . . . . ?
C8 C7 C6 N4 160.0(4) . . . . ?
C19 C18 C17A C16 -175.2(9) . . . . ?
C12 N3 C3 C2 -71.6(5) . . . . ?
C12 N3 C4 C5 69.4(4) . . . . ?
C10 C11 C1 N2 -165.6(4) . . . . ?
C9 C8 C7 N1 -1.1(6) . . . . ?
C9 C8 C7 C6 175.2(4) . . . . ?
C9 C10 C11 N1 0.3(6) . . . . ?
C9 C10 C11 C1 -178.2(4) . . . . ?
C21 C20 C19 C18A 119.7(16) . . . . ?
N1 C11 C1 N2 15.9(5) . . . . ?
N1 C7 C6 N4 -23.5(5) . . . . ?
N3 C12 C13 N5 -41.9(5) . . . . ?
N3 C3 C2 N2 -55.5(5) . . . . ?
N3 C4 C5 N4 52.2(5) . . . . ?
C15 C16 C17 C18A -178.7(11) . . . . ?
C15 C16 C17A C18 174.6(7) . . . . ?
C14 N5 C13 C12 171.3(3) . . . . ?
C14 C15 C16 C17 157.3(7) . . . . ?
C14 C15 C16 C17A -178.7(7) . . . . ?
C3 N3 C4 C5 -156.8(4) . . . . ?
C11 C10 C9 C8 -1.1(7) . . . . ?
C11 N1 C7 C8 0.2(6) . . . . ?
C11 N1 C7 C6 -176.4(3) . . . . ?
C1 N2 C2 C3 -84.9(4) . . . . ?
C4 N3 C3 C2 154.4(4) . . . . ?
C7 C8 C9 C10 1.5(7) . . . . ?
C7 N1 C11 C10 0.2(6) . . . . ?
C7 N1 C11 C1 178.8(4) . . . . ?
C2 N2 C1 C11 100.6(4) . . . . ?
C6 N4 C5 C4 90.4(4) . . . . ?
C13 N5 C14 C15 48.7(5) . . . . ?
C13 C12 N3 Cu1 17.8(4) . . . . ?
C13 C12 N3 C3 130.5(4) . . . . ?
C13 C12 N3 C4 -95.5(4) . . . . ?
C5 N4 C6 C7 -92.7(4) . . . . ?
C16 C15 C14 N5 179.0(4) . . . . ?
C16 C17 C18A C19 -82(2) . . . . ?
C21A C20 C19 C18 -115.3(12) . . . . ?
